data_7133563
loop_
_publ_author_name
'Mao, Wei-Xin'
'Zhou, Long-Xing'
'Deng, Xin'
'Lan, Jin-Fei'
'Song, Xian-Jiang'
'Zhang, Han-Yue'

_publ_section_title
;
 H/F substitution achieves high piezoelectricity in enantiomeric molecular
 crystals.
;
_journal_issue 74
_journal_name_full 'Chemical communications (Cambridge, England)'
_journal_page_first 10172
_journal_page_last 10175
_journal_paper_doi 10.1039/d4cc03343d
_journal_volume 60
_journal_year 2024
_chemical_formula_moiety 'C7 H5 O2, C9 H14 N O'
_chemical_formula_sum 'C16 H19 N O3'
_chemical_formula_weight 273.32
_space_group_crystal_system monoclinic
_space_group_IT_number 14
_space_group_name_Hall '-P 2ybc'
_space_group_name_H-M_alt 'P 1 21/c 1'
_atom_sites_solution_hydrogens geom
_audit_block_doi 10.5517/ccdc.csd.cc2kfy0z
_audit_creation_date 2024-07-01
_audit_creation_method
;
Olex2 1.3
(compiled 2020.11.12 svn.r5f609507 for OlexSys, GUI svn.r6408)
;
_audit_update_record
;
2024-07-01 deposited with the CCDC.	2024-08-21 downloaded from the CCDC.
;
_cell_angle_alpha 90
_cell_angle_beta 90.471(3)
_cell_angle_gamma 90
_cell_formula_units_Z 4
_cell_length_a 12.0189(3)
_cell_length_b 6.0835(2)
_cell_length_c 20.7340(6)
_cell_measurement_reflns_used 4690
_cell_measurement_temperature 299.98(10)
_cell_measurement_theta_max 76.3130
_cell_measurement_theta_min 3.6680
_cell_volume 1515.96(8)
_computing_cell_refinement 'CrysAlisPro 1.171.42.79a (Rigaku OD, 2022)'
_computing_data_collection 'CrysAlisPro 1.171.42.79a (Rigaku OD, 2022)'
_computing_data_reduction 'CrysAlisPro 1.171.42.79a (Rigaku OD, 2022)'
_computing_molecular_graphics 'Olex2 1.3 (Dolomanov et al., 2009)'
_computing_publication_material 'Olex2 1.3 (Dolomanov et al., 2009)'
_computing_structure_refinement 'SHELXL 2017/1 (Sheldrick, 2015)'
_computing_structure_solution 'SHELXT 2014/5 (Sheldrick, 2014)'
_diffrn_ambient_temperature 299.98(10)
_diffrn_detector_area_resol_mean 10.0000
_diffrn_detector_type HyPix
_diffrn_measured_fraction_theta_full 0.996
_diffrn_measured_fraction_theta_max 0.953
_diffrn_measurement_details
;
List of Runs (angles in degrees, time in seconds):

  # Type    Start    End  Width  t~exp~   \w     \q     \k     \f   Frames
#--------------------------------------------------------------------------
  1  \w     39.00  65.00   0.50    0.56    --  108.36 -61.00-150.00   52
  2  \w     40.00  73.00   0.50    0.56    --  108.36 -61.00-120.00   66
  3  \w     36.00  73.00   0.50    0.56    --  108.36 -61.00 -60.00   74
  4  \w     41.00  67.00   0.50    0.56    --  108.36 -61.00 -90.00   52
  5  \w     36.00  71.00   0.50    0.56    --  108.36 -61.00  30.00   70
  6  \w     36.00 107.00   0.50    0.56    --  108.36 -77.00  90.00  142
  7  \w    -30.00  43.00   0.50    0.14    --   45.20 -37.00 120.00  146
  8  \w    107.00 154.00   0.50    0.56    --  108.36  30.00 -60.00   94
  9  \w     85.00 164.00   0.50    0.56    --  108.36  85.00  -9.00  158
 10  \w    122.00 159.00   0.50    0.56    --  108.36  30.00 -30.00   74
 11  \w     61.00 127.00   0.50    0.56    --  108.36 -85.00-129.00  132
 12  \w    -21.00  75.00   0.50    0.14    --   45.20 -85.00-129.00  192
 13  \w     -3.00  33.00   0.50    0.14    --  -45.20  19.00-180.00   72
 14  \w    -17.00  19.00   0.50    0.14    --  -45.20  19.00-120.00   72
 15  \w    -68.00 -39.00   0.50    0.56    -- -102.00  61.00-180.00   58
 16  \w    -69.00 -32.00   0.50    0.56    -- -102.00  61.00-150.00   74
 17  \w    -22.00  27.00   0.50    0.14    --  -45.20  19.00   0.00   98
 18  \w    -24.00   1.00   0.50    0.14    --  -45.20  85.00  -9.00   50
 19  \w   -104.00 -79.00   0.50    0.56    -- -102.00  85.00  -9.00   50
 20  \w   -124.00 -99.00   0.50    0.56    -- -102.00 -61.00 -90.00   50
 21  \w   -171.00-133.00   0.50    0.56    -- -102.00 -61.00 -90.00   76
 22  \w   -172.00-126.00   0.50    0.56    -- -102.00 -85.00-129.00   92
;
_diffrn_measurement_device 'four-circle diffractometer'
_diffrn_measurement_device_type 'XtaLAB Synergy R, DW system, HyPix'
_diffrn_measurement_method '\w scans'
_diffrn_radiation_type CuK\a
_diffrn_radiation_wavelength 1.54184
_diffrn_reflns_av_R_equivalents 0.0270
_diffrn_reflns_av_unetI/netI 0.0299
_diffrn_reflns_Laue_measured_fraction_full 0.996
_diffrn_reflns_Laue_measured_fraction_max 0.953
_diffrn_reflns_limit_h_max 15
_diffrn_reflns_limit_h_min -13
_diffrn_reflns_limit_k_max 7
_diffrn_reflns_limit_k_min -5
_diffrn_reflns_limit_l_max 26
_diffrn_reflns_limit_l_min -25
_diffrn_reflns_number 8593
_diffrn_reflns_point_group_measured_fraction_full 0.996
_diffrn_reflns_point_group_measured_fraction_max 0.953
_diffrn_reflns_theta_full 67.684
_diffrn_reflns_theta_max 76.689
_diffrn_reflns_theta_min 3.678
_exptl_absorpt_coefficient_mu 0.669
_exptl_absorpt_correction_T_max 1.00000
_exptl_absorpt_correction_T_min 0.86463
_exptl_absorpt_correction_type multi-scan
_exptl_absorpt_process_details
;
CrysAlisPro 1.171.42.79a (Rigaku Oxford Diffraction, 2022)
Empirical absorption correction using spherical harmonics,
implemented in SCALE3 ABSPACK scaling algorithm.
;
_exptl_crystal_density_diffrn 1.198
_exptl_crystal_description block
_exptl_crystal_F_000 584
_refine_diff_density_max 0.147
_refine_diff_density_min -0.164
_refine_diff_density_rms 0.035
_refine_ls_extinction_method none
_refine_ls_goodness_of_fit_ref 1.050
_refine_ls_hydrogen_treatment constr
_refine_ls_matrix_type full
_refine_ls_number_parameters 184
_refine_ls_number_reflns 3036
_refine_ls_number_restraints 0
_refine_ls_restrained_S_all 1.050
_refine_ls_R_factor_all 0.0517
_refine_ls_R_factor_gt 0.0419
_refine_ls_shift/su_max 0.001
_refine_ls_shift/su_mean 0.000
_refine_ls_structure_factor_coef Fsqd
_refine_ls_weighting_details 'w=1/[\s^2^(Fo^2^)+(0.0663P)^2^+0.1546P] where P=(Fo^2^+2Fc^2^)/3'
_refine_ls_weighting_scheme calc
_refine_ls_wR_factor_gt 0.1175
_refine_ls_wR_factor_ref 0.1275
_reflns_Friedel_coverage 0.000
_reflns_number_gt 2440
_reflns_number_total 3036
_reflns_threshold_expression 'I > 2\s(I)'
_cod_data_source_file d4cc03343d2.cif
_cod_data_source_block zn-240312-h-300k_auto
_cod_depositor_comments 'Adding full bibliography for 7133559--7133566.cif.'
_cod_database_code 7133563
_shelx_shelxl_version_number 2017/1
_shelx_space_group_comment
;
The symmetry employed for this shelxl refinement is uniquely defined
by the following loop, which should always be used as a source of
symmetry information in preference to the above space-group names.
They are only intended as comments.
;
_olex2_refinement_description
;
1. Fixed Uiso
 At 1.2 times of:
  All C(H) groups, All N(H,H,H) groups
 At 1.5 times of:
  All C(H,H,H) groups
2.a Ternary CH refined with riding coordinates:
 C9(H9)
2.b Aromatic/amide H refined with riding coordinates:
 C11(H11), C14(H14), C15(H15), C12(H12), C3(H3), C5(H5), C2(H2), C1(H1), C6(H6)
2.c Idealised Me refined as rotating group:
 N1(H1A,H1B,H1C), C8(H8A,H8B,H8C), C16(H16A,H16B,H16C)
;
_olex2_submission_special_instructions 'No special instructions were received'
_oxdiff_exptl_absorpt_empirical_details
;
Empirical correction (ABSPACK) includes:
- Absorption correction using spherical harmonics
- Frame scaling
;

loop_
_space_group_symop_operation_xyz
'x, y, z'
'-x, y+1/2, -z+1/2'
'-x, -y, -z'
'x, -y-1/2, z-1/2'

loop_
_atom_site_label
_atom_site_type_symbol
_atom_site_fract_x
_atom_site_fract_y
_atom_site_fract_z
_atom_site_U_iso_or_equiv
_atom_site_adp_type
_atom_site_occupancy
_atom_site_site_symmetry_order
_atom_site_calc_flag
_atom_site_refinement_flags_posn
_atom_site_refinement_flags_adp
_atom_site_refinement_flags_occupancy
_atom_site_disorder_assembly
_atom_site_disorder_group
O1 O 0.60807(9) 1.16777(18) 0.69513(5) 0.0635(3) Uani 1 1 d . . . . .
O3 O 0.95589(8) 1.12162(19) 0.29840(6) 0.0721(3) Uani 1 1 d . . . . .
N1 N 0.53608(10) 0.47132(19) 0.31475(5) 0.0542(3) Uani 1 1 d . . . . .
H1A H 0.565874 0.448127 0.276193 0.065 Uiso 1 1 calc R U . . .
H1B H 0.495358 0.593476 0.313592 0.065 Uiso 1 1 calc R U . . .
H1C H 0.493026 0.357886 0.325134 0.065 Uiso 1 1 calc R U . . .
O2 O 0.59603(14) 0.8540(2) 0.64233(8) 0.1021(5) Uani 1 1 d . . . . .
C4 C 0.70815(11) 1.1286(2) 0.59763(6) 0.0508(3) Uani 1 1 d . . . . .
C10 C 0.71415(11) 0.6572(2) 0.34297(6) 0.0511(3) Uani 1 1 d . . . . .
C7 C 0.63129(11) 1.0426(2) 0.64891(7) 0.0549(3) Uani 1 1 d . . . . .
C13 C 0.88100(11) 0.9615(2) 0.31377(7) 0.0538(3) Uani 1 1 d . . . . .
C9 C 0.62662(12) 0.4956(2) 0.36398(7) 0.0561(3) Uani 1 1 d . . . . .
H9 H 0.662627 0.352042 0.369024 0.067 Uiso 1 1 calc R U . . .
C11 C 0.68880(11) 0.8573(2) 0.31386(7) 0.0570(3) Uani 1 1 d . . . . .
H11 H 0.614952 0.891540 0.304612 0.068 Uiso 1 1 calc R U . . .
C14 C 0.90840(12) 0.7626(3) 0.34195(7) 0.0616(4) Uani 1 1 d . . . . .
H14 H 0.982183 0.729551 0.351737 0.074 Uiso 1 1 calc R U . . .
C15 C 0.82501(12) 0.6130(2) 0.35545(7) 0.0601(4) Uani 1 1 d . . . . .
H15 H 0.844243 0.478169 0.373526 0.072 Uiso 1 1 calc R U . . .
C12 C 0.77070(12) 1.0054(2) 0.29852(8) 0.0582(3) Uani 1 1 d . . . . .
H12 H 0.752043 1.135923 0.277758 0.070 Uiso 1 1 calc R U . . .
C3 C 0.75767(12) 1.3322(2) 0.60361(8) 0.0626(4) Uani 1 1 d . . . . .
H3 H 0.739928 1.422383 0.638246 0.075 Uiso 1 1 calc R U . . .
C8 C 0.57469(16) 0.5548(4) 0.42794(8) 0.0789(5) Uani 1 1 d . . . . .
H8A H 0.544149 0.700417 0.425491 0.118 Uiso 1 1 calc R U . . .
H8B H 0.630438 0.549530 0.461327 0.118 Uiso 1 1 calc R U . . .
H8C H 0.516535 0.452026 0.437567 0.118 Uiso 1 1 calc R U . . .
C5 C 0.73300(16) 1.0004(3) 0.54508(8) 0.0759(5) Uani 1 1 d . . . . .
H5 H 0.698740 0.864402 0.539943 0.091 Uiso 1 1 calc R U . . .
C16 C 1.06847(13) 1.0874(4) 0.31747(10) 0.0828(5) Uani 1 1 d . . . . .
H16A H 1.097339 0.960723 0.295644 0.124 Uiso 1 1 calc R U . . .
H16B H 1.072233 1.064164 0.363228 0.124 Uiso 1 1 calc R U . . .
H16C H 1.111847 1.214214 0.306398 0.124 Uiso 1 1 calc R U . . .
C2 C 0.83369(15) 1.4027(4) 0.55827(11) 0.0866(6) Uani 1 1 d . . . . .
H2 H 0.866968 1.540004 0.562642 0.104 Uiso 1 1 calc R U . . .
C1 C 0.85994(18) 1.2720(5) 0.50730(11) 0.1034(8) Uani 1 1 d . . . . .
H1 H 0.912631 1.318136 0.477624 0.124 Uiso 1 1 calc R U . . .
C6 C 0.8086(2) 1.0724(5) 0.49977(9) 0.1045(7) Uani 1 1 d . . . . .
H6 H 0.824685 0.985207 0.464193 0.125 Uiso 1 1 calc R U . . .

loop_
_atom_site_aniso_label
_atom_site_aniso_U_11
_atom_site_aniso_U_22
_atom_site_aniso_U_33
_atom_site_aniso_U_23
_atom_site_aniso_U_13
_atom_site_aniso_U_12
O1 0.0652(6) 0.0723(6) 0.0532(5) 0.0014(5) 0.0142(4) 0.0035(5)
O3 0.0542(6) 0.0726(7) 0.0894(8) 0.0184(6) 0.0018(5) -0.0069(5)
N1 0.0625(7) 0.0512(6) 0.0490(6) -0.0026(4) 0.0110(5) -0.0079(5)
O2 0.1277(12) 0.0694(8) 0.1099(11) -0.0063(7) 0.0355(9) -0.0440(8)
C4 0.0491(6) 0.0533(7) 0.0502(7) 0.0035(5) 0.0042(5) 0.0022(5)
C10 0.0556(7) 0.0515(7) 0.0462(6) 0.0005(5) 0.0053(5) 0.0028(5)
C7 0.0529(7) 0.0538(7) 0.0581(8) 0.0027(6) 0.0068(6) -0.0059(6)
C13 0.0508(7) 0.0573(7) 0.0535(7) 0.0027(6) 0.0059(5) 0.0017(6)
C9 0.0639(8) 0.0540(7) 0.0505(7) 0.0054(6) 0.0066(6) -0.0004(6)
C11 0.0475(6) 0.0554(7) 0.0681(8) 0.0068(6) 0.0000(6) 0.0054(6)
C14 0.0500(7) 0.0681(9) 0.0667(8) 0.0091(7) -0.0005(6) 0.0094(6)
C15 0.0621(8) 0.0570(8) 0.0611(8) 0.0127(6) 0.0008(6) 0.0083(6)
C12 0.0550(7) 0.0509(7) 0.0687(8) 0.0091(6) 0.0011(6) 0.0057(6)
C3 0.0590(8) 0.0577(8) 0.0712(9) 0.0078(7) 0.0074(7) -0.0042(6)
C8 0.0813(11) 0.1057(13) 0.0497(8) -0.0029(8) 0.0114(7) -0.0187(10)
C5 0.0840(11) 0.0823(11) 0.0617(9) -0.0112(8) 0.0076(8) 0.0029(9)
C16 0.0565(9) 0.1059(14) 0.0860(12) 0.0156(10) -0.0063(8) -0.0156(9)
C2 0.0685(10) 0.0885(12) 0.1030(15) 0.0370(11) 0.0095(10) -0.0111(9)
C1 0.0820(12) 0.151(2) 0.0775(13) 0.0446(14) 0.0250(10) 0.0066(14)
C6 0.1069(15) 0.151(2) 0.0563(10) -0.0061(12) 0.0261(10) 0.0189(16)

loop_
_atom_type_symbol
_atom_type_description
_atom_type_scat_dispersion_real
_atom_type_scat_dispersion_imag
_atom_type_scat_source
C C 0.0181 0.0091 'International Tables Vol C Tables 4.2.6.8 and 6.1.1.4'
H H 0.0000 0.0000 'International Tables Vol C Tables 4.2.6.8 and 6.1.1.4'
N N 0.0311 0.0180 'International Tables Vol C Tables 4.2.6.8 and 6.1.1.4'
O O 0.0492 0.0322 'International Tables Vol C Tables 4.2.6.8 and 6.1.1.4'

loop_
_geom_angle_atom_site_label_1
_geom_angle_atom_site_label_2
_geom_angle_atom_site_label_3
_geom_angle
_geom_angle_site_symmetry_1
_geom_angle_site_symmetry_3
_geom_angle_publ_flag
C13 O3 C16 117.27(13) . . ?
H1A N1 H1B 109.5 . . ?
H1A N1 H1C 109.5 . . ?
H1B N1 H1C 109.5 . . ?
C9 N1 H1A 109.5 . . ?
C9 N1 H1B 109.5 . . ?
C9 N1 H1C 109.5 . . ?
C3 C4 C7 120.95(13) . . ?
C5 C4 C7 120.05(13) . . ?
C5 C4 C3 118.96(14) . . ?
C11 C10 C9 123.04(12) . . ?
C15 C10 C9 119.57(12) . . ?
C15 C10 C11 117.32(13) . . ?
O1 C7 C4 117.95(12) . . ?
O2 C7 O1 124.82(14) . . ?
O2 C7 C4 117.24(13) . . ?
O3 C13 C14 124.60(13) . . ?
O3 C13 C12 116.12(12) . . ?
C14 C13 C12 119.27(13) . . ?
N1 C9 C10 111.94(11) . . ?
N1 C9 H9 107.7 . . ?
N1 C9 C8 108.60(13) . . ?
C10 C9 H9 107.7 . . ?
C10 C9 C8 113.09(12) . . ?
C8 C9 H9 107.7 . . ?
C10 C11 H11 119.4 . . ?
C12 C11 C10 121.28(13) . . ?
C12 C11 H11 119.4 . . ?
C13 C14 H14 120.3 . . ?
C13 C14 C15 119.39(13) . . ?
C15 C14 H14 120.3 . . ?
C10 C15 C14 122.21(13) . . ?
C10 C15 H15 118.9 . . ?
C14 C15 H15 118.9 . . ?
C13 C12 H12 119.8 . . ?
C11 C12 C13 120.46(13) . . ?
C11 C12 H12 119.8 . . ?
C4 C3 H3 119.9 . . ?
C4 C3 C2 120.26(17) . . ?
C2 C3 H3 119.9 . . ?
C9 C8 H8A 109.5 . . ?
C9 C8 H8B 109.5 . . ?
C9 C8 H8C 109.5 . . ?
H8A C8 H8B 109.5 . . ?
H8A C8 H8C 109.5 . . ?
H8B C8 H8C 109.5 . . ?
C4 C5 H5 119.8 . . ?
C4 C5 C6 120.46(19) . . ?
C6 C5 H5 119.8 . . ?
O3 C16 H16A 109.5 . . ?
O3 C16 H16B 109.5 . . ?
O3 C16 H16C 109.5 . . ?
H16A C16 H16B 109.5 . . ?
H16A C16 H16C 109.5 . . ?
H16B C16 H16C 109.5 . . ?
C3 C2 H2 119.9 . . ?
C1 C2 C3 120.3(2) . . ?
C1 C2 H2 119.9 . . ?
C2 C1 H1 120.0 . . ?
C2 C1 C6 119.95(18) . . ?
C6 C1 H1 120.0 . . ?
C5 C6 H6 120.0 . . ?
C1 C6 C5 120.0(2) . . ?
C1 C6 H6 120.0 . . ?

loop_
_geom_bond_atom_site_label_1
_geom_bond_atom_site_label_2
_geom_bond_distance
_geom_bond_site_symmetry_2
_geom_bond_publ_flag
O1 C7 1.2572(17) . ?
O3 C13 1.3658(17) . ?
O3 C16 1.422(2) . ?
N1 H1A 0.8900 . ?
N1 H1B 0.8900 . ?
N1 H1C 0.8900 . ?
N1 C9 1.4932(19) . ?
O2 C7 1.2303(18) . ?
C4 C7 1.5079(18) . ?
C4 C3 1.379(2) . ?
C4 C5 1.374(2) . ?
C10 C9 1.5066(19) . ?
C10 C11 1.3919(19) . ?
C10 C15 1.382(2) . ?
C13 C14 1.382(2) . ?
C13 C12 1.386(2) . ?
C9 H9 0.9800 . ?
C9 C8 1.514(2) . ?
C11 H11 0.9300 . ?
C11 C12 1.373(2) . ?
C14 H14 0.9300 . ?
C14 C15 1.384(2) . ?
C15 H15 0.9300 . ?
C12 H12 0.9300 . ?
C3 H3 0.9300 . ?
C3 C2 1.385(2) . ?
C8 H8A 0.9600 . ?
C8 H8B 0.9600 . ?
C8 H8C 0.9600 . ?
C5 H5 0.9300 . ?
C5 C6 1.384(3) . ?
C16 H16A 0.9600 . ?
C16 H16B 0.9600 . ?
C16 H16C 0.9600 . ?
C2 H2 0.9300 . ?
C2 C1 1.362(3) . ?
C1 H1 0.9300 . ?
C1 C6 1.370(4) . ?
C6 H6 0.9300 . ?

loop_
_geom_hbond_atom_site_label_D
_geom_hbond_atom_site_label_H
_geom_hbond_atom_site_label_A
_geom_hbond_distance_DH
_geom_hbond_distance_HA
_geom_hbond_distance_DA
_geom_hbond_angle_DHA
_geom_hbond_site_symmetry_A
_geom_hbond_publ_flag
N1 H1A O1 0.89 1.90 2.7662(14) 165.5 4_575 yes
N1 H1B O1 0.89 1.92 2.8033(16) 171.9 3_676 yes
N1 H1C O2 0.89 1.81 2.6931(16) 171.6 3_666 yes
C11 H11 O1 0.93 2.70 3.5746(17) 156.0 3_676 yes
C11 H11 N1 0.93 2.74 2.9807(18) 96.1 . yes
C14 H14 O3 0.93 3.27 3.456(2) 93.4 2_745 yes
C15 H15 O3 0.93 2.99 3.5831(19) 122.7 1_545 yes
C12 H12 O1 0.93 2.70 3.5073(18) 145.2 4_585 yes
C3 H3 O1 0.93 2.52 2.8088(18) 98.5 . yes
C8 H8C O2 0.96 2.83 3.531(2) 130.7 3_666 yes
C5 H5 O2 0.93 2.47 2.761(2) 98.5 . yes

loop_
_geom_torsion_atom_site_label_1
_geom_torsion_atom_site_label_2
_geom_torsion_atom_site_label_3
_geom_torsion_atom_site_label_4
_geom_torsion
_geom_torsion_site_symmetry_1
_geom_torsion_site_symmetry_2
_geom_torsion_site_symmetry_3
_geom_torsion_site_symmetry_4
_geom_torsion_publ_flag
O3 C13 C14 C15 179.87(14) . . . . ?
O3 C13 C12 C11 -178.01(13) . . . . ?
C4 C3 C2 C1 0.2(3) . . . . ?
C4 C5 C6 C1 0.4(3) . . . . ?
C10 C11 C12 C13 -2.2(2) . . . . ?
C7 C4 C3 C2 175.74(14) . . . . ?
C7 C4 C5 C6 -176.07(17) . . . . ?
C13 C14 C15 C10 -1.4(2) . . . . ?
C9 C10 C11 C12 176.47(13) . . . . ?
C9 C10 C15 C14 -174.78(14) . . . . ?
C11 C10 C9 N1 42.94(18) . . . . ?
C11 C10 C9 C8 -80.11(18) . . . . ?
C11 C10 C15 C14 2.2(2) . . . . ?
C14 C13 C12 C11 3.0(2) . . . . ?
C15 C10 C9 N1 -140.30(13) . . . . ?
C15 C10 C9 C8 96.65(17) . . . . ?
C15 C10 C11 C12 -0.4(2) . . . . ?
C12 C13 C14 C15 -1.2(2) . . . . ?
C3 C4 C7 O1 4.5(2) . . . . ?
C3 C4 C7 O2 -175.34(16) . . . . ?
C3 C4 C5 C6 1.6(3) . . . . ?
C3 C2 C1 C6 1.9(3) . . . . ?
C5 C4 C7 O1 -177.84(14) . . . . ?
C5 C4 C7 O2 2.3(2) . . . . ?
C5 C4 C3 C2 -1.9(2) . . . . ?
C16 O3 C13 C14 -5.2(2) . . . . ?
C16 O3 C13 C12 175.83(15) . . . . ?
C2 C1 C6 C5 -2.2(4) . . . . ?
